data_1541359
loop_
_publ_author_name
'Orishchin, S.V.'
'Chikhrii, S.I.'
'Glovyak, T.'
'Kuz'ma, Yu.B.'

_publ_section_title
;
 New samarium nickel phosphide Sm Ni4 P2 and its crystal structure
;
_journal_name_full
;
Doklady Akademii Nauk Ukrainskoi SSR, Serie B: Geol.Khim.Biol., Nauki
;
_journal_page_first 56
_journal_page_last 59
_journal_volume 1988
_journal_year 1988
_chemical_formula_sum 'Ni4 P2 Sm'
_chemical_name_systematic 'Sm Ni4 P2'
_space_group_IT_number 58
_symmetry_space_group_name_Hall '-P 2 2n'
_symmetry_space_group_name_H-M 'P n n m'
_cell_angle_alpha 90
_cell_angle_beta 90
_cell_angle_gamma 90
_cell_formula_units_Z 6
_cell_length_a 14.185
_cell_length_b 10.759
_cell_length_c 3.744
_cell_volume 571.396
_citation_journal_id_ASTM DNNADO
_cod_data_source_file Orishchin_DNNADO_1988_1400.cif
_cod_data_source_block Ni4P2Sm1
_cod_original_cell_volume 571.3959
_cod_original_formula_sum 'Ni4 P2 Sm1'
_cod_database_code 1541359

loop_
_symmetry_equiv_pos_as_xyz
x,y,z
-x,-y,z
x+1/2,-y+1/2,-z+1/2
-x+1/2,y+1/2,-z+1/2
-x,-y,-z
x,y,-z
-x-1/2,y-1/2,z-1/2
x-1/2,-y-1/2,z-1/2

loop_
_atom_site_label
_atom_site_type_symbol
_atom_site_fract_x
_atom_site_fract_y
_atom_site_fract_z
_atom_site_occupancy
_atom_site_U_iso_or_equiv
Ni1 Ni 0.0867 0.7473 0 1 0.0
Sm1 Sm 0 0 0 1 0.0
Ni3 Ni 0.0584 0.4027 0 1 0.0
P1 P 0.1596 0.5662 0 1 0.0
P3 P 0.3818 0.3617 0 1 0.0
Ni4 Ni 0.4634 0.725 0 1 0.0
P2 P 0.1292 0.2079 0 1 0.0
Ni5 Ni 0.3226 0.5699 0 1 0.0
Ni6 Ni 0.2849 0.179 0 1 0.0
Ni2 Ni 0.4369 0.0744 0 1 0.0
Sm2 Sm 0.2768 0.8791 0 1 0.0
